data_7013327
loop_
_publ_author_name
'Eisler, Dana J.'
'Puddephatt, Richard J.'

_publ_section_title
;
 Tetraphosphinitoresorcinarene complexes: a new structural form for
 diphosphine mercury(ii) halide complexes
;
_journal_issue 18
_journal_name_full 'Dalton Transactions'
_journal_page_first 3567
_journal_paper_doi 10.1039/b306408p
_journal_year 2003
_chemical_formula_sum 'C143.5 H147 Cl15 Hg4 I8 O12 P4'
_chemical_formula_weight 4536.80
_chemical_name_systematic
;
?
;
_space_group_IT_number 14
_symmetry_cell_setting monoclinic
_symmetry_space_group_name_Hall '-P 2ybc'
_symmetry_space_group_name_H-M 'P 1 21/c 1'
_atom_sites_solution_hydrogens geom
_atom_sites_solution_primary direct
_atom_sites_solution_secondary difmap
_audit_creation_method SHELXL-97
_cell_angle_alpha 90.00
_cell_angle_beta 91.0070(10)
_cell_angle_gamma 90.00
_cell_formula_units_Z 4
_cell_length_a 26.04280(10)
_cell_length_b 19.27680(10)
_cell_length_c 32.8951(2)
_cell_measurement_temperature 200(2)
_cell_volume 16511.51(15)
_computing_cell_refinement 'Nonius DENZO'
_computing_data_collection 'Nonius COLLECT'
_computing_data_reduction 'Nonius DENZO'
_computing_molecular_graphics 'Bruker SHELXTL'
_computing_publication_material 'Bruker SHELXTL'
_computing_structure_refinement 'SHELXL-97 (Sheldrick, 1997)'
_computing_structure_solution 'SHELXS-97 (Sheldrick, 1990)'
_diffrn_ambient_temperature 200(2)
_diffrn_measured_fraction_theta_full 0.998
_diffrn_measured_fraction_theta_max 0.998
_diffrn_measurement_device_type 'Nonius Kappa CCD'
_diffrn_measurement_method 'phi\omega scans'
_diffrn_radiation_monochromator graphite
_diffrn_radiation_source 'fine-focus sealed tube'
_diffrn_radiation_type MoK\a
_diffrn_radiation_wavelength 0.71073
_diffrn_reflns_av_R_equivalents 0.094
_diffrn_reflns_av_sigmaI/netI 0.0633
_diffrn_reflns_limit_h_max 33
_diffrn_reflns_limit_h_min -33
_diffrn_reflns_limit_k_max 25
_diffrn_reflns_limit_k_min -25
_diffrn_reflns_limit_l_max 42
_diffrn_reflns_limit_l_min -42
_diffrn_reflns_number 204349
_diffrn_reflns_theta_full 27.49
_diffrn_reflns_theta_max 27.49
_diffrn_reflns_theta_min 2.56
_exptl_absorpt_coefficient_mu 5.538
_exptl_absorpt_correction_T_max 0.2274
_exptl_absorpt_correction_T_min 0.1683
_exptl_absorpt_correction_type integration
_exptl_crystal_colour colourless
_exptl_crystal_density_diffrn 1.825
_exptl_crystal_density_method 'not measured'
_exptl_crystal_description block
_exptl_crystal_F_000 8652
_exptl_crystal_size_max 0.50
_exptl_crystal_size_mid 0.42
_exptl_crystal_size_min 0.38
_refine_diff_density_max 2.460
_refine_diff_density_min -1.432
_refine_diff_density_rms 0.162
_refine_ls_extinction_method none
_refine_ls_goodness_of_fit_ref 1.057
_refine_ls_hydrogen_treatment mixed
_refine_ls_matrix_type full
_refine_ls_number_parameters 1487
_refine_ls_number_reflns 37863
_refine_ls_number_restraints 137
_refine_ls_restrained_S_all 1.059
_refine_ls_R_factor_all 0.0896
_refine_ls_R_factor_gt 0.0534
_refine_ls_shift/su_max 0.042
_refine_ls_shift/su_mean 0.001
_refine_ls_structure_factor_coef Fsqd
_refine_ls_weighting_details 'calc w=1/[\s^2^(Fo^2^)+(0.0803P)^2^+8.8000P] where P=(Fo^2^+2Fc^2^)/3'
_refine_ls_weighting_scheme calc
_refine_ls_wR_factor_gt 0.1438
_refine_ls_wR_factor_ref 0.1551
_reflns_number_gt 24496
_reflns_number_total 37863
_reflns_threshold_expression >2sigma(I)
_cod_data_source_file b306408p.txt
_cod_data_source_block 6c
_cod_depositor_comments
;
The following automatic conversions were performed:
'_symmetry_cell_setting' value 'Monoclinic' changed to 'monoclinic'
according to '/home/saulius/struct/CIF-dictionaries/cif_core.dic'
dictionary named 'cif_core.dic' version 2.4.1 from 2010-06-29.

Automatic conversion script
Id: cif_fix_enum 1527 2010-12-29 10:47:43Z saulius 
;
_cod_original_sg_symbol_H-M P2(1)/c
_cod_original_formula_sum 'C143.50 H147 Cl15 Hg4 I8 O12 P4'
_cod_database_code 7013327

loop_
_symmetry_equiv_pos_as_xyz
'x, y, z'
'-x, y+1/2, -z+1/2'
'-x, -y, -z'
'x, -y-1/2, z-1/2'

loop_
_atom_site_label
_atom_site_type_symbol
_atom_site_fract_x
_atom_site_fract_y
_atom_site_fract_z
_atom_site_U_iso_or_equiv
_atom_site_adp_type
_atom_site_occupancy
_atom_site_symmetry_multiplicity
_atom_site_calc_flag
_atom_site_refinement_flags
_atom_site_disorder_assembly
_atom_site_disorder_group
Hg1 Hg 0.788758(13) 1.137238(18) -0.290586(10) 0.04599(9) Uani 1 1 d . . .
Hg2 Hg 0.653224(12) 1.048737(16) -0.288933(10) 0.04208(8) Uani 1 1 d . . .
Hg3 Hg 0.668544(13) 0.523781(18) -0.076602(10) 0.04646(9) Uani 1 1 d . . .
Hg4 Hg 0.811063(13) 0.537454(17) -0.111713(10) 0.04692(9) Uani 1 1 d . . .
I1 I 0.85684(2) 1.11449(4) -0.34970(2) 0.0691(2) Uani 1 1 d . . .
I2 I 0.61151(3) 0.95237(3) -0.338712(18) 0.05470(15) Uani 1 1 d . . .
I3 I 0.69376(2) 1.17817(3) -0.326503(17) 0.04493(13) Uani 1 1 d . . .
I4 I 0.75227(2) 0.99601(3) -0.272557(17) 0.04542(13) Uani 1 1 d . . .
I5 I 0.60097(2) 0.45212(4) -0.123568(19) 0.05937(16) Uani 1 1 d . . .
I6 I 0.85033(2) 0.47879(3) -0.178344(19) 0.05679(16) Uani 1 1 d . . .
I7 I 0.75904(2) 0.43880(3) -0.060483(19) 0.05299(15) Uani 1 1 d . . .
I8 I 0.71903(2) 0.60904(3) -0.136169(16) 0.04575(13) Uani 1 1 d . . .
P1 P 0.81073(7) 1.20262(10) -0.22764(6) 0.0346(4) Uani 1 1 d . . .
P2 P 0.59985(7) 1.10840(10) -0.23725(6) 0.0339(4) Uani 1 1 d . . .
P3 P 0.65243(7) 0.57649(10) -0.00887(6) 0.0362(4) Uani 1 1 d . . .
P4 P 0.86902(7) 0.59647(11) -0.06058(6) 0.0372(4) Uani 1 1 d . . .
O1 O 0.80530(19) 1.1556(3) -0.18668(16) 0.0382(12) Uani 1 1 d . . .
O2 O 0.62357(18) 1.1099(2) -0.19143(14) 0.0340(11) Uani 1 1 d . . .
O3 O 0.6474(3) 1.0734(3) -0.0830(2) 0.0672(19) Uani 1 1 d . B .
O4 O 0.5658(4) 1.0864(5) -0.0850(4) 0.126(4) Uani 1 1 d . B .
O5 O 0.6527(3) 0.8891(3) 0.01453(19) 0.070(2) Uani 1 1 d . . .
O7 O 0.66615(19) 0.6589(2) -0.00722(15) 0.0375(12) Uani 1 1 d . . .
O8 O 0.84509(18) 0.6631(3) -0.03848(15) 0.0361(11) Uani 1 1 d . . .
O9 O 0.8391(3) 0.8514(3) -0.00987(19) 0.0627(17) Uani 1 1 d . A .
O10 O 0.9163(10) 0.8702(14) 0.0157(9) 0.099(9) Uiso 0.30 1 d PD A 1
O10 O 0.9202(4) 0.8284(6) -0.0079(3) 0.083(3) Uiso 0.70 1 d PD A 2
O11 O 0.8445(2) 1.0796(3) -0.06574(18) 0.0501(14) Uani 1 1 d . . .
O12 O 0.9301(3) 1.0758(3) -0.0714(2) 0.073(2) Uani 1 1 d . . .
C1A C 0.7630(3) 1.1130(3) -0.1795(2) 0.0306(15) Uani 1 1 d . . .
C2A C 0.7735(3) 1.0516(3) -0.1578(2) 0.0303(15) Uani 1 1 d . . .
C3A C 0.7316(3) 1.0113(4) -0.1499(2) 0.0330(16) Uani 1 1 d . . .
H3AA H 0.7374 0.9687 -0.1360 0.040 Uiso 1 1 calc R . .
C4A C 0.6815(3) 1.0278(4) -0.1606(2) 0.0312(15) Uani 1 1 d . . .
C5A C 0.6741(3) 1.0887(4) -0.1818(2) 0.0317(15) Uani 1 1 d . . .
C6A C 0.7139(3) 1.1321(4) -0.1919(2) 0.0336(16) Uani 1 1 d . . .
H6AA H 0.7079 1.1737 -0.2067 0.040 Uiso 1 1 calc R . .
C7A C 0.6363(3) 0.9811(4) -0.1504(2) 0.0323(16) Uani 1 1 d . . .
H7AA H 0.6049 1.0108 -0.1518 0.039 Uiso 1 1 calc R . .
C8A C 0.6297(3) 0.9258(4) -0.1827(2) 0.0374(17) Uani 1 1 d . . .
H8AA H 0.6567 0.8901 -0.1786 0.045 Uiso 1 1 calc R . .
H8AB H 0.6350 0.9472 -0.2097 0.045 Uiso 1 1 calc R . .
C9A C 0.5764(3) 0.8896(4) -0.1830(3) 0.0420(18) Uani 1 1 d . . .
H9AA H 0.5693 0.8727 -0.1553 0.050 Uiso 1 1 calc R . .
H9AB H 0.5497 0.9241 -0.1904 0.050 Uiso 1 1 calc R . .
C1Q C 0.5727(2) 0.8295(2) -0.21221(16) 0.046(2) Uani 1 1 d G . .
C2Q C 0.5556(2) 0.8393(3) -0.25204(18) 0.059(2) Uani 1 1 d G . .
H2QA H 0.5458 0.8843 -0.2611 0.071 Uiso 1 1 calc R . .
C3Q C 0.5526(3) 0.7833(4) -0.27860(15) 0.079(3) Uani 1 1 d G . .
H3QA H 0.5409 0.7900 -0.3058 0.094 Uiso 1 1 calc R . .
C4Q C 0.5668(3) 0.7175(3) -0.2653(2) 0.077(3) Uani 1 1 d G . .
H4QA H 0.5648 0.6792 -0.2835 0.093 Uiso 1 1 calc R . .
C5Q C 0.5840(3) 0.7077(2) -0.2255(2) 0.077(3) Uani 1 1 d G . .
H5QA H 0.5937 0.6627 -0.2164 0.092 Uiso 1 1 calc R . .
C6Q C 0.5869(3) 0.7637(3) -0.19893(16) 0.064(3) Uani 1 1 d G . .
H6QA H 0.5987 0.7570 -0.1717 0.077 Uiso 1 1 calc R . .
C1E C 0.77357(19) 1.2791(2) -0.21925(15) 0.0390(18) Uani 1 1 d G . .
C2E C 0.7576(2) 1.2977(3) -0.18064(13) 0.0421(18) Uani 1 1 d G . .
H2EA H 0.7663 1.2694 -0.1579 0.051 Uiso 1 1 calc R . .
C3E C 0.7289(2) 1.3577(3) -0.17529(15) 0.054(2) Uani 1 1 d G . .
H3EA H 0.7180 1.3704 -0.1489 0.065 Uiso 1 1 calc R . .
C4E C 0.7162(2) 1.3992(2) -0.2085(2) 0.067(3) Uani 1 1 d G . .
H4EA H 0.6966 1.4402 -0.2049 0.080 Uiso 1 1 calc R . .
C5E C 0.7322(2) 1.3806(3) -0.24715(16) 0.064(3) Uani 1 1 d G . .
H5EA H 0.7235 1.4090 -0.2699 0.077 Uiso 1 1 calc R . .
C6E C 0.7609(2) 1.3206(3) -0.25250(12) 0.050(2) Uani 1 1 d G . .
H6EA H 0.7718 1.3079 -0.2789 0.060 Uiso 1 1 calc R . .
C1F C 0.87681(15) 1.2254(3) -0.22603(19) 0.0404(18) Uani 1 1 d G . .
C2F C 0.8931(2) 1.2885(3) -0.2100(2) 0.068(3) Uani 1 1 d G . .
H2FA H 0.8688 1.3198 -0.1990 0.081 Uiso 1 1 calc R . .
C3F C 0.9449(2) 1.3060(3) -0.2102(2) 0.084(4) Uani 1 1 d G . .
H3FA H 0.9560 1.3491 -0.1993 0.101 Uiso 1 1 calc R . .
C4F C 0.98038(16) 1.2602(4) -0.2264(2) 0.086(4) Uani 1 1 d G . .
H4FA H 1.0158 1.2721 -0.2265 0.103 Uiso 1 1 calc R . .
C5F C 0.96409(19) 1.1970(4) -0.2424(2) 0.079(3) Uani 1 1 d G . .
H5FA H 0.9883 1.1658 -0.2534 0.095 Uiso 1 1 calc R . .
C6F C 0.9123(2) 1.1796(3) -0.24219(19) 0.055(2) Uani 1 1 d G . .
H6FA H 0.9012 1.1364 -0.2531 0.066 Uiso 1 1 calc R . .
C1G C 0.53760(15) 1.0690(3) -0.23104(15) 0.0371(17) Uani 1 1 d G . .
C2G C 0.51244(19) 1.0701(3) -0.19412(13) 0.047(2) Uani 1 1 d G . .
H2GA H 0.5294 1.0880 -0.1705 0.056 Uiso 1 1 calc R . .
C3G C 0.4625(2) 1.0451(3) -0.19172(16) 0.058(2) Uani 1 1 d G . .
H3GA H 0.4453 1.0458 -0.1665 0.070 Uiso 1 1 calc R . .
C4G C 0.43778(15) 1.0190(3) -0.2262(2) 0.064(3) Uani 1 1 d G . .
H4GA H 0.4037 1.0019 -0.2246 0.077 Uiso 1 1 calc R . .
C5G C 0.4629(2) 1.0179(3) -0.26314(17) 0.061(3) Uani 1 1 d G . .
H5GA H 0.4460 1.0000 -0.2867 0.073 Uiso 1 1 calc R . .
C6G C 0.5128(2) 1.0429(3) -0.26555(13) 0.0450(19) Uani 1 1 d G . .
H6GA H 0.5300 1.0422 -0.2908 0.054 Uiso 1 1 calc R . .
C1H C 0.5878(2) 1.19770(19) -0.24972(15) 0.0368(17) Uani 1 1 d G . .
C2H C 0.5626(2) 1.2108(2) -0.28652(14) 0.048(2) Uani 1 1 d G . .
H2HA H 0.5512 1.1733 -0.3031 0.057 Uiso 1 1 calc R . .
C3H C 0.5541(2) 1.2787(3) -0.29905(15) 0.058(2) Uani 1 1 d G . .
H3HA H 0.5368 1.2877 -0.3242 0.070 Uiso 1 1 calc R . .
C4H C 0.5707(2) 1.3336(2) -0.2748(2) 0.068(3) Uani 1 1 d G . .
H4HA H 0.5649 1.3800 -0.2833 0.082 Uiso 1 1 calc R . .
C5H C 0.5959(2) 1.3205(2) -0.23799(19) 0.065(3) Uani 1 1 d G . .
H5HA H 0.6073 1.3580 -0.2214 0.078 Uiso 1 1 calc R . .
C6H C 0.6045(2) 1.2526(3) -0.22545(14) 0.053(2) Uani 1 1 d G . .
H6HA H 0.6217 1.2436 -0.2003 0.064 Uiso 1 1 calc R . .
C1B C 0.6430(3) 1.0025(4) -0.0746(2) 0.0402(18) Uani 1 1 d . . .
C2B C 0.6411(3) 0.9554(3) -0.1072(2) 0.0310(15) Uani 1 1 d . . .
C3B C 0.6434(3) 0.8850(4) -0.0965(3) 0.0389(18) Uani 1 1 d . . .
H3BA H 0.6435 0.8518 -0.1178 0.047 Uiso 1 1 calc R . .
C4B C 0.6456(3) 0.8608(4) -0.0570(2) 0.0339(16) Uani 1 1 d . . .
C5B C 0.6470(3) 0.9099(4) -0.0267(2) 0.046(2) Uani 1 1 d . . .
C6B C 0.6457(4) 0.9807(4) -0.0349(3) 0.050(2) Uani 1 1 d . . .
H6BA H 0.6467 1.0134 -0.0133 0.060 Uiso 1 1 calc R . .
C7B C 0.6446(3) 0.7825(4) -0.0476(2) 0.0362(17) Uani 1 1 d . . .
H7BA H 0.6313 0.7779 -0.0194 0.043 Uiso 1 1 calc R . .
C8B C 0.6077(3) 0.7417(4) -0.0752(2) 0.0391(18) Uani 1 1 d . . .
H8BA H 0.6079 0.6923 -0.0669 0.047 Uiso 1 1 calc R . .
H8BB H 0.6196 0.7443 -0.1036 0.047 Uiso 1 1 calc R . .
C9B C 0.5529(3) 0.7702(4) -0.0731(3) 0.052(2) Uani 1 1 d . . .
H9BA H 0.5513 0.8143 -0.0885 0.063 Uiso 1 1 calc R . .
H9BB H 0.5454 0.7808 -0.0444 0.063 Uiso 1 1 calc R . .
C1R C 0.51095(16) 0.7216(2) -0.08981(16) 0.0406(18) Uani 1 1 d G . .
C2R C 0.52142(15) 0.6615(3) -0.11147(15) 0.0412(18) Uani 1 1 d G . .
H2RA H 0.5557 0.6511 -0.1188 0.049 Uiso 1 1 calc R . .
C3R C 0.4817(2) 0.6167(2) -0.12242(16) 0.054(2) Uani 1 1 d G . .
H3RA H 0.4889 0.5756 -0.1372 0.065 Uiso 1 1 calc R . .
C4R C 0.43161(18) 0.6319(3) -0.11170(18) 0.057(2) Uani 1 1 d G . .
H4RA H 0.4045 0.6012 -0.1192 0.069 Uiso 1 1 calc R . .
C5R C 0.42114(14) 0.6920(3) -0.09004(18) 0.052(2) Uani 1 1 d G . .
H5RA H 0.3869 0.7024 -0.0827 0.063 Uiso 1 1 calc R . .
C6R C 0.46081(19) 0.7369(2) -0.07909(16) 0.052(2) Uani 1 1 d G . .
H6RA H 0.4537 0.7780 -0.0643 0.062 Uiso 1 1 calc R . .
C1I C 0.6090(6) 1.1105(6) -0.0865(4) 0.086(4) Uani 1 1 d D . .
C2I C 0.6089(7) 1.1891(7) -0.0944(5) 0.059(4) Uiso 0.60 1 d PD B 1
H2IA H 0.5961 1.1963 -0.1229 0.070 Uiso 0.60 1 calc PR B 1
C3I C 0.5763(9) 1.2346(13) -0.0669(8) 0.099(7) Uiso 0.60 1 d PD B 1
H3IA H 0.5427 1.2121 -0.0623 0.119 Uiso 0.60 1 calc PR B 1
H3IB H 0.5699 1.2801 -0.0800 0.119 Uiso 0.60 1 calc PR B 1
C4I C 0.6049(8) 1.2451(13) -0.0259(6) 0.087(6) Uiso 0.60 1 d PD B 1
H4IA H 0.5826 1.2728 -0.0081 0.104 Uiso 0.60 1 calc PR B 1
H4IB H 0.6095 1.1991 -0.0130 0.104 Uiso 0.60 1 calc PR B 1
C5I C 0.6569(9) 1.2802(12) -0.0271(7) 0.097(7) Uiso 0.60 1 d PD B 1
H5IA H 0.6712 1.2863 0.0008 0.117 Uiso 0.60 1 calc PR B 1
H5IB H 0.6541 1.3262 -0.0403 0.117 Uiso 0.60 1 calc PR B 1
C6I C 0.6907(10) 1.2322(14) -0.0516(8) 0.124(9) Uiso 0.60 1 d PD B 1
H6IA H 0.6974 1.1891 -0.0360 0.149 Uiso 0.60 1 calc PR B 1
H6IB H 0.7241 1.2551 -0.0565 0.149 Uiso 0.60 1 calc PR B 1
C7I C 0.6646(7) 1.2142(12) -0.0923(6) 0.084(6) Uiso 0.60 1 d PD B 1
H7IA H 0.6667 1.2560 -0.1097 0.101 Uiso 0.60 1 calc PR B 1
H7IB H 0.6858 1.1781 -0.1052 0.101 Uiso 0.60 1 calc PR B 1
C2I C 0.6333(10) 1.1835(9) -0.0944(7) 0.053(6) Uiso 0.40 1 d PD B 2
H2IB H 0.6405 1.1846 -0.1242 0.064 Uiso 0.40 1 calc PR B 2
C3I C 0.6800(10) 1.2170(17) -0.0737(9) 0.080(8) Uiso 0.40 1 d PD B 2
H3IC H 0.6877 1.2625 -0.0861 0.096 Uiso 0.40 1 calc PR B 2
H3ID H 0.7106 1.1868 -0.0757 0.096 Uiso 0.40 1 calc PR B 2
C4I C 0.6637(13) 1.2253(18) -0.0293(9) 0.105(11) Uiso 0.40 1 d PD B 2
H4IC H 0.6508 1.1805 -0.0189 0.126 Uiso 0.40 1 calc PR B 2
H4ID H 0.6938 1.2391 -0.0123 0.126 Uiso 0.40 1 calc PR B 2
C5I C 0.6222(13) 1.2799(17) -0.0263(11) 0.097(10) Uiso 0.40 1 d PD B 2
H5IC H 0.6291 1.3208 -0.0436 0.117 Uiso 0.40 1 calc PR B 2
H5ID H 0.6166 1.2948 0.0021 0.117 Uiso 0.40 1 calc PR B 2
C6I C 0.5779(13) 1.2359(17) -0.0430(11) 0.091(10) Uiso 0.40 1 d PD B 2
H6IC H 0.5447 1.2585 -0.0373 0.110 Uiso 0.40 1 calc PR B 2
H6ID H 0.5783 1.1895 -0.0301 0.110 Uiso 0.40 1 calc PR B 2
C7I C 0.5854(14) 1.229(2) -0.0889(10) 0.127(15) Uiso 0.40 1 d PD B 2
H7IC H 0.5906 1.2756 -0.1013 0.152 Uiso 0.40 1 calc PR B 2
H7ID H 0.5549 1.2075 -0.1020 0.152 Uiso 0.40 1 calc PR B 2
O6 O 0.5661(4) 0.8879(5) 0.0183(3) 0.097(3) Uiso 1 1 d . . .
C1J C 0.6041(5) 0.8865(6) 0.0351(4) 0.072(3) Uiso 1 1 d . . .
C2J C 0.6128(7) 0.8719(10) 0.0799(5) 0.137(6) Uiso 1 1 d . . .
H2JA H 0.6092 0.9192 0.0921 0.164 Uiso 1 1 calc R . .
C3J C 0.5649(7) 0.8294(9) 0.1013(5) 0.134(6) Uiso 1 1 d . . .
H3JA H 0.5611 0.8430 0.1301 0.161 Uiso 1 1 calc R . .
H3JB H 0.5320 0.8376 0.0865 0.161 Uiso 1 1 calc R . .
C4J C 0.5819(12) 0.7534(15) 0.0976(9) 0.237(13) Uiso 1 1 d . . .
H4JA H 0.5554 0.7239 0.1102 0.285 Uiso 1 1 calc R . .
H4JB H 0.5825 0.7414 0.0683 0.285 Uiso 1 1 calc R . .
C5J C 0.6260(10) 0.7374(14) 0.1136(8) 0.206(10) Uiso 1 1 d . . .
H5JA H 0.6324 0.6868 0.1122 0.247 Uiso 1 1 calc R . .
H5JB H 0.6285 0.7526 0.1423 0.247 Uiso 1 1 calc R . .
C6J C 0.6633(7) 0.7779(9) 0.0869(5) 0.133(6) Uiso 1 1 d . . .
H6JA H 0.6986 0.7617 0.0929 0.160 Uiso 1 1 calc R . .
H6JB H 0.6553 0.7672 0.0580 0.160 Uiso 1 1 calc R . .
C7J C 0.6614(7) 0.8537(9) 0.0925(5) 0.129(6) Uiso 1 1 d . . .
H7JA H 0.6674 0.8662 0.1213 0.154 Uiso 1 1 calc R . .
H7JB H 0.6875 0.8771 0.0757 0.154 Uiso 1 1 calc R . .
C1C C 0.7073(3) 0.6872(4) -0.0276(2) 0.0374(17) Uani 1 1 d . . .
C2C C 0.6983(3) 0.7517(4) -0.0469(2) 0.0340(16) Uani 1 1 d . . .
C3C C 0.7409(3) 0.7821(4) -0.0661(2) 0.0374(17) Uani 1 1 d . . .
H3CA H 0.7357 0.8245 -0.0803 0.045 Uiso 1 1 calc R . .
C4C C 0.7897(3) 0.7539(4) -0.0654(2) 0.0388(17) Uani 1 1 d . . .
C5C C 0.7951(3) 0.6896(4) -0.0444(2) 0.0398(18) Uani 1 1 d . . .
C6C C 0.7552(3) 0.6578(4) -0.0256(2) 0.0348(16) Uani 1 1 d . . .
H6CA H 0.7606 0.6156 -0.0112 0.042 Uiso 1 1 calc R . .
C7C C 0.8343(3) 0.7863(4) -0.0875(2) 0.0350(16) Uani 1 1 d . . .
H7CA H 0.8663 0.7690 -0.0737 0.042 Uiso 1 1 calc R . .
C8C C 0.8355(3) 0.7600(4) -0.1315(2) 0.0401(18) Uani 1 1 d . . .
H8CA H 0.8076 0.7829 -0.1473 0.048 Uiso 1 1 calc R . .
H8CB H 0.8285 0.7096 -0.1316 0.048 Uiso 1 1 calc R . .
C9C C 0.8869(3) 0.7732(4) -0.1530(2) 0.0440(19) Uani 1 1 d . . .
H9CA H 0.8954 0.8232 -0.1513 0.053 Uiso 1 1 calc R . .
H9CB H 0.9146 0.7471 -0.1387 0.053 Uiso 1 1 calc R . .
C1S C 0.8844(2) 0.7511(3) -0.19738(13) 0.0428(19) Uani 1 1 d G . .
C2S C 0.8787(3) 0.8021(2) -0.22698(18) 0.062(3) Uani 1 1 d G . .
H2SA H 0.8775 0.8496 -0.2193 0.074 Uiso 1 1 calc R . .
C3S C 0.8746(3) 0.7836(3) -0.26775(16) 0.069(3) Uani 1 1 d G . .
H3SA H 0.8707 0.8185 -0.2880 0.083 Uiso 1 1 calc R . .
C4S C 0.8763(3) 0.7141(4) -0.27892(14) 0.076(3) Uani 1 1 d G . .
H4SA H 0.8735 0.7015 -0.3068 0.091 Uiso 1 1 calc R . .
C5S C 0.8820(3) 0.6631(3) -0.2493(2) 0.074(3) Uani 1 1 d G . .
H5SA H 0.8831 0.6156 -0.2569 0.088 Uiso 1 1 calc R . .
C6S C 0.8861(3) 0.6816(3) -0.20854(18) 0.071(3) Uani 1 1 d G . .
H6SA H 0.8900 0.6467 -0.1883 0.085 Uiso 1 1 calc R . .
C1K C 0.58662(14) 0.5761(3) 0.00598(14) 0.0404(18) Uani 1 1 d G . .
C2K C 0.57357(17) 0.5756(3) 0.04677(13) 0.057(2) Uani 1 1 d G . .
H2KA H 0.5996 0.5711 0.0672 0.068 Uiso 1 1 calc R . .
C3K C 0.5224(2) 0.5815(3) 0.05768(12) 0.061(3) Uani 1 1 d G . .
H3KA H 0.5135 0.5812 0.0856 0.073 Uiso 1 1 calc R . .
C4K C 0.48435(14) 0.5880(3) 0.02779(17) 0.052(2) Uani 1 1 d G . .
H4KA H 0.4494 0.5921 0.0352 0.063 Uiso 1 1 calc R . .
C5K C 0.49739(16) 0.5885(3) -0.01300(15) 0.052(2) Uani 1 1 d G . .
H5KA H 0.4714 0.5930 -0.0334 0.062 Uiso 1 1 calc R . .
C6K C 0.54852(18) 0.5826(3) -0.02391(11) 0.0414(18) Uani 1 1 d G . .
H6KA H 0.5574 0.5830 -0.0518 0.050 Uiso 1 1 calc R . .
C1L C 0.6872(2) 0.5381(3) 0.03241(14) 0.046(2) Uani 1 1 d G . .
C2L C 0.6859(3) 0.4664(3) 0.03656(18) 0.063(3) Uani 1 1 d G . .
H2LA H 0.6687 0.4389 0.0166 0.075 Uiso 1 1 calc R . .
C3L C 0.7097(3) 0.4349(3) 0.0699(2) 0.084(4) Uani 1 1 d G . .
H3LA H 0.7088 0.3859 0.0727 0.101 Uiso 1 1 calc R . .
C4L C 0.7349(3) 0.4752(4) 0.09912(18) 0.081(4) Uani 1 1 d G . .
H4LA H 0.7511 0.4537 0.1219 0.097 Uiso 1 1 calc R . .
C5L C 0.7362(2) 0.5470(4) 0.09497(16) 0.078(3) Uani 1 1 d G . .
H5LA H 0.7534 0.5745 0.1149 0.094 Uiso 1 1 calc R . .
C6L C 0.7124(2) 0.5784(3) 0.06162(17) 0.052(2) Uani 1 1 d G . .
H6LA H 0.7133 0.6274 0.0588 0.062 Uiso 1 1 calc R . .
C1M C 0.8869(2) 0.5413(3) -0.01828(15) 0.0396(18) Uani 1 1 d G . .
C2M C 0.9291(2) 0.4976(3) -0.02149(16) 0.060(2) Uani 1 1 d G . .
H2MA H 0.9493 0.4986 -0.0452 0.072 Uiso 1 1 calc R . .
C3M C 0.9417(2) 0.4524(3) 0.0101(2) 0.072(3) Uani 1 1 d G . .
H3MA H 0.9706 0.4225 0.0079 0.086 Uiso 1 1 calc R . .
C4M C 0.9122(3) 0.4509(3) 0.04483(18) 0.069(3) Uani 1 1 d G . .
H4MA H 0.9208 0.4200 0.0664 0.083 Uiso 1 1 calc R . .
C5M C 0.8700(3) 0.4947(4) 0.04804(17) 0.104(5) Uani 1 1 d G . .
H5MA H 0.8498 0.4937 0.0718 0.124 Uiso 1 1 calc R . .
C6M C 0.8574(2) 0.5399(4) 0.01648(19) 0.089(4) Uani 1 1 d G . .
H6MA H 0.8286 0.5697 0.0187 0.107 Uiso 1 1 calc R . .
C1N C 0.92876(15) 0.6294(3) -0.07920(15) 0.0375(17) Uani 1 1 d G . .
C2N C 0.95413(19) 0.6810(3) -0.05728(13) 0.050(2) Uani 1 1 d G . .
H2NA H 0.9404 0.6974 -0.0325 0.060 Uiso 1 1 calc R . .
C3N C 0.99959(19) 0.7089(3) -0.07164(17) 0.051(2) Uani 1 1 d G . .
H3NA H 1.0169 0.7442 -0.0567 0.061 Uiso 1 1 calc R . .
C4N C 1.01968(16) 0.6850(3) -0.10793(18) 0.061(3) Uani 1 1 d G . .
H4NA H 1.0507 0.7040 -0.1177 0.073 Uiso 1 1 calc R . .
C5N C 0.9943(2) 0.6333(3) -0.12985(14) 0.056(2) Uani 1 1 d G . .
H5NA H 1.0080 0.6170 -0.1546 0.067 Uiso 1 1 calc R . .
C6N C 0.94885(19) 0.6055(3) -0.11548(15) 0.048(2) Uani 1 1 d G . .
H6NA H 0.9315 0.5702 -0.1305 0.057 Uiso 1 1 calc R . .
C1D C 0.8417(3) 0.8941(4) -0.0450(2) 0.0437(19) Uani 1 1 d . . .
C2D C 0.8346(3) 0.8652(4) -0.0832(2) 0.0356(16) Uani 1 1 d . . .
C3D C 0.8296(3) 0.9100(4) -0.1157(2) 0.0354(16) Uani 1 1 d . . .
H3DA H 0.8229 0.8911 -0.1420 0.043 Uiso 1 1 calc R . .
C4D C 0.8341(3) 0.9828(4) -0.1118(2) 0.0379(17) Uani 1 1 d . . .
C5D C 0.8414(3) 1.0084(4) -0.0731(3) 0.0430(19) Uani 1 1 d . . .
C6D C 0.8457(3) 0.9647(5) -0.0391(3) 0.050(2) Uani 1 1 d . . .
H6DA H 0.8514 0.9833 -0.0127 0.060 Uiso 1 1 calc R . .
C7D C 0.8287(3) 1.0313(4) -0.1482(2) 0.0374(17) Uani 1 1 d . . .
H7DA H 0.8470 1.0751 -0.1405 0.045 Uiso 1 1 calc R . .
C8D C 0.8540(3) 1.0047(4) -0.1876(2) 0.0387(17) Uani 1 1 d . . .
H8DA H 0.8394 0.9589 -0.1949 0.046 Uiso 1 1 calc R . .
H8DB H 0.8460 1.0372 -0.2101 0.046 Uiso 1 1 calc R . .
C9D C 0.9132(3) 0.9980(5) -0.1825(3) 0.059(2) Uani 1 1 d . . .
H9DA H 0.9267 1.0399 -0.1686 0.071 Uiso 1 1 calc R . .
H9DB H 0.9212 0.9574 -0.1652 0.071 Uiso 1 1 calc R . .
C1T C 0.9398(2) 0.9898(4) -0.22328(19) 0.062(3) Uani 1 1 d G . .
C2T C 0.9929(2) 0.9972(4) -0.2223(2) 0.084(4) Uani 1 1 d G . .
H2TA H 1.0104 1.0060 -0.1973 0.101 Uiso 1 1 calc R . .
C3T C 1.0204(2) 0.9915(4) -0.2580(3) 0.110(5) Uani 1 1 d G . .
H3TA H 1.0567 0.9965 -0.2574 0.132 Uiso 1 1 calc R . .
C4T C 0.9948(3) 0.9785(4) -0.2947(2) 0.097(5) Uani 1 1 d G . .
H4TA H 1.0136 0.9746 -0.3191 0.116 Uiso 1 1 calc R . .
C5T C 0.9417(3) 0.9712(4) -0.29561(18) 0.107(5) Uani 1 1 d G . .
H5TA H 0.9242 0.9623 -0.3207 0.129 Uiso 1 1 calc R . .
C6T C 0.9142(2) 0.9768(4) -0.2599(2) 0.079(3) Uani 1 1 d G . .
H6TA H 0.8779 0.9718 -0.2606 0.094 Uiso 1 1 calc R . .
C1O C 0.8791(4) 0.8302(7) 0.0101(4) 0.084(4) Uani 1 1 d D . .
C2O C 0.8688(5) 0.7937(7) 0.0497(3) 0.089(4) Uani 1 1 d . A .
H2OA H 0.8753 0.8308 0.0704 0.107 Uiso 1 1 calc R . .
C3O C 0.9063(6) 0.7428(8) 0.0602(4) 0.108(5) Uani 1 1 d . . .
H3OA H 0.9400 0.7664 0.0618 0.130 Uiso 1 1 calc R A .
H3OB H 0.9078 0.7094 0.0374 0.130 Uiso 1 1 calc R . .
C4O C 0.9005(7) 0.7026(9) 0.0980(5) 0.139(7) Uani 1 1 d . A .
H4OA H 0.9204 0.6590 0.0956 0.167 Uiso 1 1 calc R . .
H4OB H 0.9158 0.7295 0.1208 0.167 Uiso 1 1 calc R . .
C5O C 0.8498(8) 0.6857(8) 0.1078(5) 0.124(6) Uani 1 1 d . . .
H5OA H 0.8490 0.6740 0.1371 0.149 Uiso 1 1 calc R A .
H5OB H 0.8399 0.6434 0.0925 0.149 Uiso 1 1 calc R . .
C6O C 0.8113(7) 0.7384(12) 0.0997(4) 0.148(8) Uani 1 1 d . A .
H6OA H 0.8143 0.7748 0.1209 0.178 Uiso 1 1 calc R . .
H6OB H 0.7769 0.7172 0.1018 0.178 Uiso 1 1 calc R . .
C7O C 0.8157(5) 0.7726(7) 0.0579(3) 0.089(4) Uani 1 1 d . . .
H7OA H 0.8039 0.7396 0.0366 0.107 Uiso 1 1 calc R A .
H7OB H 0.7931 0.8139 0.0566 0.107 Uiso 1 1 calc R . .
C1P C 0.8924(3) 1.1093(4) -0.0657(3) 0.046(2) Uani 1 1 d . . .
C2P C 0.8894(4) 1.1848(5) -0.0603(3) 0.056(2) Uani 1 1 d . . .
H2PA H 0.8657 1.1940 -0.0373 0.067 Uiso 1 1 calc R . .
C3P C 0.8667(5) 1.2208(5) -0.0983(4) 0.080(3) Uani 1 1 d . . .
H3PA H 0.8880 1.2095 -0.1220 0.096 Uiso 1 1 calc R . .
H3PB H 0.8317 1.2025 -0.1038 0.096 Uiso 1 1 calc R . .
C4P C 0.8639(5) 1.2978(5) -0.0938(4) 0.088(4) Uani 1 1 d . . .
H4PA H 0.8396 1.3096 -0.0720 0.106 Uiso 1 1 calc R . .
H4PB H 0.8507 1.3186 -0.1195 0.106 Uiso 1 1 calc R . .
C5P C 0.9171(6) 1.3286(6) -0.0832(5) 0.111(5) Uani 1 1 d . . .
H5PA H 0.9141 1.3794 -0.0794 0.133 Uiso 1 1 calc R . .
H5PB H 0.9408 1.3200 -0.1059 0.133 Uiso 1 1 calc R . .
C6P C 0.9392(5) 1.2949(6) -0.0436(4) 0.095(4) Uani 1 1 d . . .
H6PA H 0.9739 1.3135 -0.0377 0.115 Uiso 1 1 calc R . .
H6PB H 0.9170 1.3065 -0.0205 0.115 Uiso 1 1 calc R . .
C7P C 0.9421(5) 1.2153(5) -0.0485(4) 0.085(4) Uani 1 1 d . . .
H7PA H 0.9671 1.2037 -0.0698 0.102 Uiso 1 1 calc R . .
H7PB H 0.9543 1.1942 -0.0227 0.102 Uiso 1 1 calc R . .
C100 C 0.6408(6) 1.1352(6) 0.1255(4) 0.115(5) Uani 1 1 d D . .
H10E H 0.6465 1.1721 0.1461 0.138 Uiso 1 1 calc R . .
H10F H 0.6035 1.1330 0.1196 0.138 Uiso 1 1 calc R . .
Cl10 Cl 0.6717(2) 1.1589(3) 0.08144(16) 0.1515(19) Uani 1 1 d D . .
Cl11 Cl 0.65987(19) 1.0572(2) 0.14650(15) 0.1290(14) Uani 1 1 d D . .
C200 C 0.3006(4) 1.1980(7) 0.2648(3) 0.086(4) Uani 1 1 d D . .
H20E H 0.3329 1.2250 0.2650 0.104 Uiso 1 1 calc R . .
H20F H 0.3098 1.1482 0.2656 0.104 Uiso 1 1 calc R . .
Cl20 Cl 0.26680(17) 1.2182(2) 0.30766(14) 0.1309(15) Uani 1 1 d D . .
Cl21 Cl 0.26739(15) 1.2147(3) 0.22048(13) 0.1248(14) Uani 1 1 d D . .
C400 C -0.0043(6) 0.9220(13) -0.0498(5) 0.233(15) Uani 1 1 d D . .
H40A H -0.0301 0.9590 -0.0458 0.280 Uiso 1 1 calc R . .
H40B H -0.0126 0.8826 -0.0318 0.280 Uiso 1 1 calc R . .
Cl40 Cl -0.0059(3) 0.8943(3) -0.1014(3) 0.224(4) Uani 1 1 d D . .
Cl41 Cl 0.0558(3) 0.9528(4) -0.03812(18) 0.199(3) Uani 1 1 d D . .
C500 C -0.0341(4) 0.9125(6) 0.1182(4) 0.091(4) Uani 1 1 d D . .
H50A H -0.0117 0.9540 0.1182 0.109 Uiso 1 1 calc R . .
H50B H -0.0371 0.8950 0.0900 0.109 Uiso 1 1 calc R . .
Cl50 Cl -0.09433(16) 0.9347(2) 0.13558(14) 0.1244(14) Uani 1 1 d D . .
Cl51 Cl -0.00686(16) 0.8490(2) 0.14918(12) 0.1149(12) Uani 1 1 d D . .
C600 C 0.1898(6) 1.7542(10) -0.0649(5) 0.199(11) Uani 1 1 d D . .
H60A H 0.1889 1.7277 -0.0907 0.239 Uiso 1 1 calc R . .
H60B H 0.2167 1.7903 -0.0668 0.239 Uiso 1 1 calc R . .
Cl60 Cl 0.2028(3) 1.6992(4) -0.0241(2) 0.238(4) Uani 1 1 d D . .
Cl61 Cl 0.1303(2) 1.7921(4) -0.05625(18) 0.201(3) Uani 1 1 d D . .
C700 C -0.2522(6) 1.0160(13) 0.0498(7) 0.236(14) Uani 1 1 d D . .
H70A H -0.2732 1.0372 0.0713 0.283 Uiso 1 1 calc R . .
H70B H -0.2726 0.9779 0.0374 0.283 Uiso 1 1 calc R . .
Cl70 Cl -0.1984(4) 0.9815(5) 0.0719(2) 0.256(4) Uani 1 1 d D . .
Cl71 Cl -0.2412(2) 1.0772(3) 0.01332(18) 0.164(2) Uani 1 1 d D . .
C800 C -0.2442(4) 0.9034(7) 0.2330(4) 0.110(5) Uani 1 1 d D . .
H80A H -0.2282 0.9298 0.2557 0.132 Uiso 1 1 calc R . .
H80B H -0.2346 0.8540 0.2362 0.132 Uiso 1 1 calc R . .
Cl80 Cl -0.2222(2) 0.9338(3) 0.1879(2) 0.203(3) Uani 1 1 d D . .
Cl81 Cl -0.31011(14) 0.9115(3) 0.23469(15) 0.1321(15) Uani 1 1 d D . .
C900 C 0.1437(9) 0.6108(11) 0.3340(12) 0.179(17) Uiso 0.50 1 d PD . .
H90A H 0.1501 0.5846 0.3087 0.215 Uiso 0.50 1 calc PR . .
H90B H 0.1231 0.5817 0.3525 0.215 Uiso 0.50 1 calc PR . .
Cl90 Cl 0.1138(5) 0.6882(7) 0.3239(4) 0.175(4) Uiso 0.50 1 d PD . .
Cl91 Cl 0.2016(4) 0.6377(6) 0.3576(3) 0.154(4) Uiso 0.50 1 d PD . .

loop_
_atom_site_aniso_label
_atom_site_aniso_U_11
_atom_site_aniso_U_22
_atom_site_aniso_U_33
_atom_site_aniso_U_23
_atom_site_aniso_U_13
_atom_site_aniso_U_12
Hg1 0.04142(18) 0.05334(19) 0.04339(19) -0.00934(14) 0.00597(14) -0.00533(15)
Hg2 0.04151(18) 0.04176(17) 0.04298(18) -0.00607(13) 0.00120(14) 0.00026(13)
Hg3 0.04239(18) 0.0561(2) 0.04113(19) 0.00040(14) 0.00607(14) -0.00154(15)
Hg4 0.03955(18) 0.0540(2) 0.0474(2) -0.00128(15) 0.00629(14) 0.00020(14)
I1 0.0463(4) 0.1090(6) 0.0525(4) -0.0173(4) 0.0149(3) -0.0096(3)
I2 0.0653(4) 0.0520(3) 0.0468(3) -0.0111(3) -0.0010(3) -0.0104(3)
I3 0.0417(3) 0.0445(3) 0.0486(3) 0.0050(2) 0.0001(2) -0.0022(2)
I4 0.0402(3) 0.0397(3) 0.0563(3) -0.0047(2) -0.0008(2) 0.0019(2)
I5 0.0470(3) 0.0825(4) 0.0488(3) -0.0086(3) 0.0058(3) -0.0119(3)
I6 0.0543(4) 0.0541(3) 0.0627(4) -0.0131(3) 0.0213(3) -0.0083(3)
I7 0.0487(3) 0.0511(3) 0.0596(4) 0.0166(3) 0.0131(3) 0.0081(3)
I8 0.0416(3) 0.0555(3) 0.0402(3) 0.0108(2) 0.0038(2) 0.0015(2)
P1 0.0323(10) 0.0312(10) 0.0403(11) 0.0000(8) 0.0035(8) -0.0028(8)
P2 0.0313(10) 0.0336(10) 0.0368(11) 0.0003(8) 0.0001(8) 0.0019(8)
P3 0.0324(10) 0.0421(11) 0.0343(11) 0.0091(8) 0.0051(8) 0.0011(8)
P4 0.0263(10) 0.0445(11) 0.0410(11) 0.0077(9) 0.0048(8) 0.0050(8)
O1 0.031(3) 0.037(3) 0.046(3) -0.001(2) 0.001(2) -0.008(2)
O2 0.030(3) 0.039(3) 0.033(3) 0.001(2) 0.000(2) 0.006(2)
O3 0.093(6) 0.047(4) 0.061(4) 0.001(3) 0.007(4) 0.014(4)
O4 0.112(8) 0.073(6) 0.194(11) 0.008(6) 0.015(8) 0.035(6)
O5 0.104(6) 0.059(4) 0.047(4) 0.013(3) -0.007(4) -0.008(4)
O7 0.032(3) 0.039(3) 0.042(3) 0.010(2) 0.011(2) 0.004(2)
O8 0.027(3) 0.043(3) 0.038(3) 0.006(2) -0.001(2) 0.004(2)
O9 0.076(5) 0.060(4) 0.052(4) 0.010(3) -0.018(3) -0.010(3)
O11 0.043(3) 0.048(3) 0.060(4) -0.003(3) 0.000(3) 0.002(3)
O12 0.047(4) 0.056(4) 0.115(6) -0.008(4) 0.000(4) 0.003(3)
C1A 0.034(4) 0.030(4) 0.027(4) 0.001(3) 0.008(3) -0.009(3)
C2A 0.031(4) 0.027(3) 0.034(4) -0.004(3) 0.004(3) 0.000(3)
C3A 0.030(4) 0.030(4) 0.039(4) 0.006(3) 0.006(3) -0.003(3)
C4A 0.036(4) 0.032(4) 0.025(4) 0.002(3) 0.003(3) 0.001(3)
C5A 0.025(4) 0.034(4) 0.036(4) -0.006(3) 0.001(3) -0.004(3)
C6A 0.031(4) 0.028(4) 0.042(4) 0.005(3) 0.006(3) -0.005(3)
C7A 0.022(3) 0.032(4) 0.043(4) 0.004(3) 0.003(3) 0.001(3)
C8A 0.030(4) 0.039(4) 0.043(5) -0.001(3) 0.003(3) -0.003(3)
C9A 0.029(4) 0.045(4) 0.051(5) 0.000(4) -0.002(3) -0.004(3)
C1Q 0.037(4) 0.041(5) 0.062(6) 0.002(4) 0.005(4) -0.012(4)
C2Q 0.057(6) 0.072(6) 0.048(6) -0.002(5) 0.004(4) -0.010(5)
C3Q 0.082(8) 0.086(8) 0.067(7) -0.012(6) -0.009(6) -0.018(6)
C4Q 0.076(8) 0.069(7) 0.087(9) -0.032(6) 0.007(6) -0.024(6)
C5Q 0.093(9) 0.033(5) 0.104(9) -0.008(5) 0.014(7) -0.013(5)
C6Q 0.076(7) 0.052(6) 0.065(6) 0.002(5) -0.002(5) -0.011(5)
C1E 0.038(4) 0.027(4) 0.052(5) 0.001(3) 0.005(4) -0.008(3)
C2E 0.041(4) 0.048(5) 0.037(4) -0.007(3) 0.001(3) 0.000(4)
C3E 0.055(6) 0.052(5) 0.056(6) -0.011(4) 0.010(4) 0.000(4)
C4E 0.043(5) 0.051(6) 0.107(9) -0.018(6) 0.000(6) 0.002(4)
C5E 0.065(6) 0.042(5) 0.085(7) 0.002(5) -0.011(6) 0.017(5)
C6E 0.060(6) 0.042(5) 0.049(5) 0.004(4) -0.002(4) -0.009(4)
C1F 0.032(4) 0.040(4) 0.049(5) 0.007(3) 0.007(3) -0.005(3)
C2F 0.051(6) 0.039(5) 0.113(9) -0.010(5) 0.004(6) -0.006(4)
C3F 0.049(6) 0.053(6) 0.150(12) -0.003(7) -0.017(7) -0.016(5)
C4F 0.038(6) 0.102(9) 0.118(10) 0.035(8) -0.003(6) -0.022(6)
C5F 0.038(5) 0.104(9) 0.095(9) -0.007(7) 0.019(5) 0.007(6)
C6F 0.036(5) 0.060(6) 0.069(6) -0.010(5) 0.000(4) -0.001(4)
C1G 0.040(4) 0.028(4) 0.042(4) -0.002(3) -0.004(3) 0.001(3)
C2G 0.034(4) 0.044(5) 0.062(6) 0.007(4) -0.002(4) 0.002(4)
C3G 0.038(5) 0.062(6) 0.075(7) 0.017(5) 0.011(5) 0.006(4)
C4G 0.032(5) 0.048(5) 0.113(9) 0.011(5) -0.007(5) 0.000(4)
C5G 0.047(6) 0.047(5) 0.088(8) -0.005(5) -0.015(5) -0.006(4)
C6G 0.046(5) 0.038(4) 0.051(5) -0.003(4) -0.008(4) 0.003(4)
C1H 0.034(4) 0.036(4) 0.041(4) -0.002(3) 0.004(3) 0.002(3)
C2H 0.051(5) 0.040(4) 0.053(5) 0.005(4) -0.002(4) 0.008(4)
C3H 0.056(6) 0.049(5) 0.070(6) 0.012(5) 0.010(5) 0.018(4)
C4H 0.053(6) 0.029(5) 0.123(9) 0.021(5) 0.004(6) 0.008(4)
C5H 0.059(6) 0.030(4) 0.106(9) -0.008(5) 0.002(6) -0.002(4)
C6H 0.047(5) 0.042(5) 0.071(6) -0.003(4) -0.012(4) -0.001(4)
C1B 0.047(5) 0.031(4) 0.042(5) 0.000(3) 0.003(4) 0.005(3)
C2B 0.023(3) 0.032(4) 0.038(4) 0.000(3) 0.003(3) 0.002(3)
C3B 0.023(4) 0.039(4) 0.055(5) 0.000(4) 0.002(3) -0.003(3)
C4B 0.022(4) 0.035(4) 0.044(4) 0.000(3) 0.003(3) 0.001(3)
C5B 0.055(5) 0.052(5) 0.031(4) 0.007(4) 0.005(4) -0.001(4)
C6B 0.071(6) 0.033(4) 0.046(5) -0.008(4) 0.004(4) 0.000(4)
C7B 0.032(4) 0.037(4) 0.040(4) 0.005(3) 0.008(3) 0.006(3)
C8B 0.032(4) 0.042(4) 0.044(5) 0.012(3) 0.001(3) 0.000(3)
C9B 0.032(4) 0.042(5) 0.083(7) 0.002(4) 0.001(4) 0.000(4)
C1R 0.036(4) 0.043(4) 0.043(5) 0.014(3) 0.000(3) 0.000(3)
C2R 0.036(4) 0.054(5) 0.033(4) 0.014(4) -0.007(3) 0.004(4)
C3R 0.055(6) 0.063(6) 0.045(5) 0.004(4) -0.010(4) 0.004(5)
C4R 0.046(5) 0.075(7) 0.051(6) 0.008(5) -0.009(4) -0.015(5)
C5R 0.032(4) 0.053(5) 0.072(6) 0.009(4) -0.004(4) 0.002(4)
C6R 0.037(5) 0.055(5) 0.064(6) 0.011(4) -0.002(4) -0.002(4)
C1I 0.093(10) 0.082(9) 0.082(9) 0.004(7) 0.011(8) -0.015(8)
C1C 0.035(4) 0.045(4) 0.033(4) 0.000(3) 0.006(3) -0.001(3)
C2C 0.031(4) 0.032(4) 0.039(4) 0.000(3) 0.001(3) 0.005(3)
C3C 0.028(4) 0.048(4) 0.036(4) 0.013(3) -0.004(3) 0.000(3)
C4C 0.037(4) 0.043(4) 0.037(4) 0.005(3) 0.007(3) 0.006(3)
C5C 0.025(4) 0.050(5) 0.045(5) -0.012(4) 0.001(3) 0.003(3)
C6C 0.033(4) 0.038(4) 0.034(4) 0.013(3) 0.006(3) 0.003(3)
C7C 0.027(4) 0.038(4) 0.040(4) 0.012(3) 0.000(3) 0.000(3)
C8C 0.033(4) 0.036(4) 0.052(5) 0.007(3) 0.009(4) 0.000(3)
C9C 0.037(4) 0.046(5) 0.050(5) 0.000(4) 0.008(4) 0.004(4)
C1S 0.028(4) 0.051(5) 0.050(5) 0.002(4) 0.016(3) -0.001(3)
C2S 0.075(7) 0.054(6) 0.057(6) 0.018(5) 0.010(5) 0.006(5)
C3S 0.089(8) 0.066(7) 0.051(6) 0.009(5) 0.001(5) -0.008(6)
C4S 0.066(7) 0.112(10) 0.049(6) -0.009(6) 0.005(5) -0.002(6)
C5S 0.078(8) 0.076(7) 0.067(7) -0.030(6) 0.006(6) 0.007(6)
C6S 0.080(8) 0.071(7) 0.062(7) 0.005(5) -0.009(6) -0.005(6)
C1K 0.039(4) 0.047(4) 0.036(4) 0.012(3) 0.005(3) -0.006(4)
C2K 0.038(5) 0.089(7) 0.043(5) -0.011(5) 0.011(4) -0.003(5)
C3K 0.046(5) 0.083(7) 0.055(6) 0.001(5) 0.020(5) -0.011(5)
C4K 0.039(5) 0.065(6) 0.053(6) 0.009(4) 0.010(4) 0.001(4)
C5K 0.030(4) 0.060(5) 0.065(6) 0.014(4) -0.001(4) -0.004(4)
C6K 0.045(5) 0.042(4) 0.037(4) 0.006(3) 0.006(4) 0.004(4)
C1L 0.041(5) 0.056(5) 0.042(5) 0.021(4) 0.010(4) 0.006(4)
C2L 0.082(7) 0.057(6) 0.050(6) 0.011(4) 0.020(5) 0.019(5)
C3L 0.109(10) 0.064(7) 0.080(8) 0.036(6) 0.029(7) 0.031(7)
C4L 0.059(7) 0.110(10) 0.073(8) 0.061(7) 0.008(6) 0.021(6)
C5L 0.045(6) 0.134(11) 0.056(7) 0.013(6) 0.002(5) -0.017(6)
C6L 0.041(5) 0.079(6) 0.034(5) 0.019(4) -0.003(4) 0.001(4)
C1M 0.031(4) 0.047(5) 0.041(5) 0.011(3) 0.005(3) 0.005(3)
C2M 0.059(6) 0.058(6) 0.063(6) 0.021(5) 0.007(5) 0.011(5)
C3M 0.076(7) 0.056(6) 0.084(8) 0.017(5) -0.025(6) 0.016(5)
C4M 0.064(7) 0.068(7) 0.076(7) 0.030(5) -0.011(6) 0.006(5)
C5M 0.068(8) 0.155(12) 0.088(9) 0.083(9) 0.023(7) 0.042(8)
C6M 0.063(7) 0.129(11) 0.075(8) 0.041(7) 0.012(6) 0.042(7)
C1N 0.029(4) 0.040(4) 0.044(5) 0.010(3) 0.003(3) 0.006(3)
C2N 0.032(4) 0.060(5) 0.057(6) 0.003(4) -0.001(4) 0.001(4)
C3N 0.038(5) 0.051(5) 0.064(6) 0.012(4) 0.003(4) -0.006(4)
C4N 0.029(4) 0.069(6) 0.084(7) 0.023(5) 0.007(5) 0.002(4)
C5N 0.037(5) 0.075(6) 0.056(6) 0.000(5) 0.013(4) -0.001(4)
C6N 0.044(5) 0.058(5) 0.042(5) -0.001(4) 0.004(4) 0.006(4)
C1D 0.036(4) 0.052(5) 0.043(5) 0.006(4) -0.005(4) -0.001(4)
C2D 0.028(4) 0.039(4) 0.040(4) 0.006(3) 0.003(3) -0.001(3)
C3D 0.022(3) 0.040(4) 0.044(4) -0.007(3) 0.000(3) 0.000(3)
C4D 0.026(4) 0.049(5) 0.039(4) 0.011(3) 0.005(3) 0.000(3)
C5D 0.034(4) 0.043(5) 0.051(5) -0.010(4) 0.001(4) -0.003(3)
C6D 0.051(5) 0.064(6) 0.034(5) -0.003(4) -0.001(4) 0.000(4)
C7D 0.032(4) 0.037(4) 0.043(4) 0.011(3) 0.000(3) -0.007(3)
C8D 0.031(4) 0.044(4) 0.042(5) 0.005(3) 0.007(3) 0.005(3)
C9D 0.039(5) 0.073(6) 0.066(6) 0.009(5) 0.011(4) 0.003(4)
C1T 0.049(5) 0.046(5) 0.093(8) 0.007(5) 0.032(5) 0.017(4)
C2T 0.052(6) 0.081(8) 0.120(10) -0.031(7) 0.037(7) -0.015(6)
C3T 0.074(9) 0.111(11) 0.148(14) -0.044(10) 0.066(9) -0.010(8)
C4T 0.103(11) 0.075(8) 0.115(11) 0.037(7) 0.066(9) 0.031(7)
C5T 0.102(10) 0.135(11) 0.087(9) 0.057(8) 0.056(8) 0.067(9)
C6T 0.059(7) 0.111(9) 0.065(7) 0.025(6) 0.015(6) 0.028(6)
C1O 0.053(7) 0.107(10) 0.093(9) 0.024(7) 0.003(6) -0.020(6)
C2O 0.078(8) 0.128(11) 0.061(7) 0.048(7) -0.001(6) 0.010(8)
C3O 0.101(11) 0.130(12) 0.094(10) -0.002(9) 0.021(8) 0.008(9)
C4O 0.112(13) 0.150(15) 0.157(16) 0.096(13) 0.011(11) 0.001(11)
C5O 0.176(19) 0.090(10) 0.108(12) 0.043(9) 0.026(12) 0.002(11)
C6O 0.149(17) 0.22(2) 0.077(10) -0.012(12) 0.029(10) -0.082(16)
C7O 0.091(9) 0.113(10) 0.064(7) 0.027(7) -0.003(6) -0.007(8)
C1P 0.040(5) 0.046(5) 0.052(5) -0.002(4) -0.010(4) -0.005(4)
C2P 0.056(6) 0.051(5) 0.060(6) -0.011(4) -0.002(5) 0.002(4)
C3P 0.094(9) 0.060(6) 0.086(8) -0.005(6) -0.031(7) -0.002(6)
C4P 0.111(10) 0.052(6) 0.102(9) 0.008(6) -0.034(8) -0.003(6)
C5P 0.158(14) 0.042(6) 0.132(12) 0.010(7) -0.026(11) -0.016(7)
C6P 0.095(9) 0.070(8) 0.121(11) -0.036(7) -0.005(8) -0.028(7)
C7P 0.086(8) 0.044(6) 0.124(10) -0.011(6) -0.020(7) 0.005(5)
C100 0.133(13) 0.074(9) 0.140(13) -0.006(8) 0.044(11) 0.010(8)
Cl10 0.143(4) 0.146(4) 0.168(4) 0.033(3) 0.064(3) 0.044(3)
Cl11 0.133(4) 0.119(3) 0.134(4) 0.013(3) 0.000(3) -0.004(3)
C200 0.068(7) 0.092(9) 0.099(9) -0.004(7) 0.011(7) -0.015(6)
Cl20 0.124(3) 0.138(3) 0.132(3) -0.013(3) 0.039(3) 0.014(3)
Cl21 0.090(3) 0.165(4) 0.119(3) -0.005(3) -0.019(2) 0.032(3)
C400 0.119(17) 0.41(4) 0.17(2) 0.08(3) 0.078(17) 0.08(2)
Cl40 0.194(6) 0.106(3) 0.366(10) 0.036(5) -0.152(7) -0.021(4)
Cl41 0.166(6) 0.303(9) 0.127(4) -0.019(5) -0.036(4) 0.008(5)
C500 0.074(8) 0.096(9) 0.102(10) -0.013(7) -0.003(7) -0.001(7)
Cl50 0.096(3) 0.131(3) 0.147(4) -0.015(3) 0.017(3) 0.007(2)
Cl51 0.123(3) 0.105(3) 0.117(3) 0.010(2) 0.006(2) -0.002(2)
C600 0.130(17) 0.23(3) 0.23(3) -0.10(2) 0.001(17) 0.025(17)
Cl60 0.288(10) 0.234(8) 0.193(7) 0.037(6) 0.035(6) 0.110(7)
Cl61 0.117(4) 0.339(9) 0.148(5) -0.013(5) 0.002(3) -0.011(5)
C700 0.105(16) 0.35(4) 0.25(3) 0.12(3) -0.026(18) -0.01(2)
Cl70 0.310(11) 0.315(10) 0.146(6) 0.001(6) 0.029(6) 0.126(9)
Cl71 0.161(5) 0.154(4) 0.177(5) 0.002(4) 0.054(4) 0.011(4)
C800 0.081(9) 0.078(9) 0.172(15) -0.021(9) 0.004(9) -0.012(7)
Cl80 0.126(4) 0.214(6) 0.272(8) 0.113(6) 0.084(5) 0.046(4)
Cl81 0.072(2) 0.161(4) 0.162(4) -0.001(3) 0.000(2) 0.014(2)

loop_
_atom_type_symbol
_atom_type_description
_atom_type_scat_dispersion_real
_atom_type_scat_dispersion_imag
_atom_type_scat_source
C C 0.0033 0.0016 'International Tables Vol C Tables 4.2.6.8 and 6.1.1.4'
H H 0.0000 0.0000 'International Tables Vol C Tables 4.2.6.8 and 6.1.1.4'
O O 0.0106 0.0060 'International Tables Vol C Tables 4.2.6.8 and 6.1.1.4'
P P 0.1023 0.0942 'International Tables Vol C Tables 4.2.6.8 and 6.1.1.4'
I I -0.4742 1.8119 'International Tables Vol C Tables 4.2.6.8 and 6.1.1.4'
Hg Hg -2.3894 9.2266 'International Tables Vol C Tables 4.2.6.8 and 6.1.1.4'
Cl Cl 0.1484 0.1585 'International Tables Vol C Tables 4.2.6.8 and 6.1.1.4'

loop_
_geom_angle_atom_site_label_1
_geom_angle_atom_site_label_2
_geom_angle_atom_site_label_3
_geom_angle
_geom_angle_site_symmetry_1
_geom_angle_site_symmetry_3
_geom_angle_publ_flag
P1 Hg1 I1 122.71(5) . . ?
P1 Hg1 I3 113.14(5) . . ?
I1 Hg1 I3 109.00(2) . . ?
P1 Hg1 I4 111.82(5) . . ?
I1 Hg1 I4 102.35(2) . . ?
I3 Hg1 I4 93.377(18) . . ?
P2 Hg2 I2 120.58(5) . . ?
P2 Hg2 I4 123.73(5) . . ?
I2 Hg2 I4 103.05(2) . . ?
P2 Hg2 I3 95.86(5) . . ?
I2 Hg2 I3 117.82(2) . . ?
I4 Hg2 I3 92.948(18) . . ?
P3 Hg3 I5 127.00(5) . . ?
P3 Hg3 I8 117.39(5) . . ?
I5 Hg3 I8 101.69(2) . . ?
P3 Hg3 I7 102.43(5) . . ?
I5 Hg3 I7 109.49(2) . . ?
I8 Hg3 I7 93.842(18) . . ?
P4 Hg4 I6 120.29(5) . . ?
P4 Hg4 I8 117.33(5) . . ?
I6 Hg4 I8 107.58(2) . . ?
P4 Hg4 I7 100.93(5) . . ?
I6 Hg4 I7 112.81(2) . . ?
I8 Hg4 I7 94.707(18) . . ?
Hg1 I3 Hg2 84.676(17) . . ?
Hg2 I4 Hg1 85.732(17) . . ?
Hg4 I7 Hg3 84.831(17) . . ?
Hg4 I8 Hg3 85.648(17) . . ?
O1 P1 C1F 102.1(3) . . ?
O1 P1 C1E 106.0(3) . . ?
C1F P1 C1E 108.6(3) . . ?
O1 P1 Hg1 112.61(19) . . ?
C1F P1 Hg1 111.1(2) . . ?
C1E P1 Hg1 115.48(19) . . ?
O2 P2 C1H 104.9(2) . . ?
O2 P2 C1G 103.4(3) . . ?
C1H P2 C1G 106.0(3) . . ?
O2 P2 Hg2 115.76(19) . . ?
C1H P2 Hg2 112.51(19) . . ?
C1G P2 Hg2 113.29(18) . . ?
O7 P3 C1L 105.7(3) . . ?
O7 P3 C1K 101.9(3) . . ?
C1L P3 C1K 105.5(3) . . ?
O7 P3 Hg3 112.79(19) . . ?
C1L P3 Hg3 114.9(2) . . ?
C1K P3 Hg3 114.80(19) . . ?
O8 P4 C1N 102.5(3) . . ?
O8 P4 C1M 102.7(3) . . ?
C1N P4 C1M 104.9(3) . . ?
O8 P4 Hg4 115.6(2) . . ?
C1N P4 Hg4 116.43(19) . . ?
C1M P4 Hg4 113.2(2) . . ?
C1A O1 P1 123.1(5) . . ?
C5A O2 P2 122.9(4) . . ?
C1I O3 C1B 121.0(9) . . ?
C5B O5 C1J 112.3(8) . . ?
C1C O7 P3 122.6(5) . . ?
C5C O8 P4 126.2(5) . . ?
C1O O9 C1D 123.3(8) . . ?
C1P O11 C5D 117.3(6) . . ?
C6A C1A O1 121.3(6) . . ?
C6A C1A C2A 123.0(6) . . ?
O1 C1A C2A 115.7(6) . . ?
C3A C2A C1A 115.2(6) . . ?
C3A C2A C7D 124.7(6) . . ?
C1A C2A C7D 119.9(6) . . ?
C2A C3A C4A 125.0(7) . . ?
C5A C4A C3A 116.6(6) . . ?
C5A C4A C7A 120.9(6) . . ?
C3A C4A C7A 122.5(6) . . ?
C6A C5A C4A 122.7(7) . . ?
C6A C5A O2 118.3(6) . . ?
C4A C5A O2 118.9(6) . . ?
C5A C6A C1A 117.6(6) . . ?
C2B C7A C8A 115.9(6) . . ?
C2B C7A C4A 110.6(6) . . ?
C8A C7A C4A 109.8(6) . . ?
C7A C8A C9A 114.3(6) . . ?
C1Q C9A C8A 113.4(6) . . ?
C2Q C1Q C6Q 120.0 . . ?
C2Q C1Q C9A 120.8(5) . . ?
C6Q C1Q C9A 119.2(5) . . ?
C3Q C2Q C1Q 120.0 . . ?
C2Q C3Q C4Q 120.0 . . ?
C5Q C4Q C3Q 120.0 . . ?
C4Q C5Q C6Q 120.0 . . ?
C5Q C6Q C1Q 120.0 . . ?
C2E C1E C6E 120.0 . . ?
C2E C1E P1 121.7(3) . . ?
C6E C1E P1 118.3(3) . . ?
C3E C2E C1E 120.0 . . ?
C2E C3E C4E 120.0 . . ?
C5E C4E C3E 120.0 . . ?
C4E C5E C6E 120.0 . . ?
C5E C6E C1E 120.0 . . ?
C2F C1F C6F 120.0 . . ?
C2F C1F P1 121.1(3) . . ?
C6F C1F P1 118.9(3) . . ?
C1F C2F C3F 120.0 . . ?
C4F C3F C2F 120.0 . . ?
C3F C4F C5F 120.0 . . ?
C6F C5F C4F 120.0 . . ?
C5F C6F C1F 120.0 . . ?
C2G C1G C6G 120.0 . . ?
C2G C1G P2 122.0(3) . . ?
C6G C1G P2 117.7(3) . . ?
C1G C2G C3G 120.0 . . ?
C2G C3G C4G 120.0 . . ?
C5G C4G C3G 120.0 . . ?
C4G C5G C6G 120.0 . . ?
C5G C6G C1G 120.0 . . ?
C2H C1H C6H 120.0 . . ?
C2H C1H P2 116.8(3) . . ?
C6H C1H P2 123.2(3) . . ?
C1H C2H C3H 120.0 . . ?
C4H C3H C2H 120.0 . . ?
C3H C4H C5H 120.0 . . ?
C4H C5H C6H 120.0 . . ?
C5H C6H C1H 120.0 . . ?
C6B C1B O3 119.0(7) . . ?
C6B C1B C2B 121.9(7) . . ?
O3 C1B C2B 118.8(7) . . ?
C3B C2B C1B 115.6(7) . . ?
C3B C2B C7A 123.9(7) . . ?
C1B C2B C7A 120.5(6) . . ?
C4B C3B C2B 124.4(7) . . ?
C5B C4B C3B 116.8(7) . . ?
C5B C4B C7B 121.8(7) . . ?
C3B C4B C7B 121.4(7) . . ?
C4B C5B C6B 122.3(7) . . ?
C4B C5B O5 120.0(7) . . ?
C6B C5B O5 117.6(7) . . ?
C1B C6B C5B 119.1(7) . . ?
C2C C7B C8B 112.1(6) . . ?
C2C C7B C4B 111.5(6) . . ?
C8B C7B C4B 113.4(6) . . ?
C7B C8B C9B 111.3(7) . . ?
C8B C9B C1R 115.1(6) . . ?
C2R C1R C6R 120.0 . . ?
C2R C1R C9B 123.2(4) . . ?
C6R C1R C9B 116.6(4) . . ?
C3R C2R C1R 120.0 . . ?
C2R C3R C4R 120.0 . . ?
C5R C4R C3R 120.0 . . ?
C4R C5R C6R 120.0 . . ?
C5R C6R C1R 120.0 . . ?
O4 C1I O3 121.5(11) . . ?
O4 C1I C2I 112.5(14) . . ?
O3 C1I C2I 125.9(13) . . ?
O4 C1I C2I 136.5(16) . . ?
O3 C1I C2I 101.9(14) . . ?
C2I C1I C2I 24.0(9) . . ?
C3I C2I C7I 109.1(15) . . ?
C3I C2I C1I 117.7(15) . . ?
C7I C2I C1I 107.8(15) . . ?
C2I C3I C4I 109.1(17) . . ?
C5I C4I C3I 117.1(19) . . ?
C4I C5I C6I 105.6(19) . . ?
C5I C6I C7I 110.4(19) . . ?
C2I C7I C6I 121.2(18) . . ?
C3I C2I C7I 110(2) . . ?
C3I C2I C1I 129(2) . . ?
C7I C2I C1I 99(2) . . ?
C2I C3I C4I 104(2) . . ?
C5I C4I C3I 110(3) . . ?
C4I C5I C6I 97(3) . . ?
C5I C6I C7I 107(3) . . ?
C6I C7I C2I 106(2) . . ?
O6 C1J O5 122.6(11) . . ?
O6 C1J C2J 126.8(13) . . ?
O5 C1J C2J 110.1(11) . . ?
C7J C2J C1J 117.5(16) . . ?
C7J C2J C3J 116.3(16) . . ?
C1J C2J C3J 113.7(14) . . ?
C4J C3J C2J 102.6(17) . . ?
C5J C4J C3J 117(3) . . ?
C4J C5J C6J 102(2) . . ?
C7J C6J C5J 114.2(17) . . ?
C2J C7J C6J 104.4(16) . . ?
C6C C1C O7 121.7(7) . . ?
C6C C1C C2C 122.0(7) . . ?
O7 C1C C2C 116.0(6) . . ?
C3C C2C C1C 116.0(6) . . ?
C3C C2C C7B 124.2(6) . . ?
C1C C2C C7B 119.8(6) . . ?
C4C C3C C2C 124.0(7) . . ?
C3C C4C C5C 115.6(7) . . ?
C3C C4C C7C 122.9(7) . . ?
C5C C4C C7C 121.4(6) . . ?
C6C C5C O8 118.9(7) . . ?
C6C C5C C4C 122.8(7) . . ?
O8 C5C C4C 117.7(7) . . ?
C5C C6C C1C 119.4(7) . . ?
C4C C7C C2D 111.7(6) . . ?
C4C C7C C8C 110.2(6) . . ?
C2D C7C C8C 114.5(6) . . ?
C7C C8C C9C 114.2(6) . . ?
C1S C9C C8C 111.7(6) . . ?
C2S C1S C6S 120.0 . . ?
C2S C1S C9C 118.5(5) . . ?
C6S C1S C9C 121.5(5) . . ?
C3S C2S C1S 120.0 . . ?
C2S C3S C4S 120.0 . . ?
C5S C4S C3S 120.0 . . ?
C6S C5S C4S 120.0 . . ?
C5S C6S C1S 120.0 . . ?
C2K C1K C6K 120.0 . . ?
C2K C1K P3 121.0(3) . . ?
C6K C1K P3 118.8(3) . . ?
C1K C2K C3K 120.0 . . ?
C4K C3K C2K 120.0 . . ?
C3K C4K C5K 120.0 . . ?
C6K C5K C4K 120.0 . . ?
C5K C6K C1K 120.0 . . ?
C2L C1L C6L 120.0 . . ?
C2L C1L P3 118.3(3) . . ?
C6L C1L P3 121.5(3) . . ?
C3L C2L C1L 120.0 . . ?
C4L C3L C2L 120.0 . . ?
C3L C4L C5L 120.0 . . ?
C4L C5L C6L 120.0 . . ?
C5L C6L C1L 120.0 . . ?
C2M C1M C6M 120.0 . . ?
C2M C1M P4 119.5(3) . . ?
C6M C1M P4 120.4(3) . . ?
C1M C2M C3M 120.0 . . ?
C4M C3M C2M 120.0 . . ?
C3M C4M C5M 120.0 . . ?
C6M C5M C4M 120.0 . . ?
C5M C6M C1M 120.0 . . ?
C2N C1N C6N 120.0 . . ?
C2N C1N P4 118.8(3) . . ?
C6N C1N P4 121.1(3) . . ?
C1N C2N C3N 120.0 . . ?
C4N C3N C2N 120.0 . . ?
C5N C4N C3N 120.0 . . ?
C4N C5N C6N 120.0 . . ?
C5N C6N C1N 120.0 . . ?
C6D C1D C2D 122.2(7) . . ?
C6D C1D O9 117.5(7) . . ?
C2D C1D O9 119.9(7) . . ?
C3D C2D C1D 117.5(7) . . ?
C3D C2D C7C 123.5(7) . . ?
C1D C2D C7C 119.0(7) . . ?
C2D C3D C4D 122.9(7) . . ?
C5D C4D C3D 116.8(7) . . ?
C5D C4D C7D 121.1(7) . . ?
C3D C4D C7D 122.1(7) . . ?
C4D C5D O11 121.3(7) . . ?
C4D C5D C6D 122.0(7) . . ?
O11 C5D C6D 116.7(7) . . ?
C1D C6D C5D 118.5(8) . . ?
C2A C7D C4D 113.3(6) . . ?
C2A C7D C8D 109.1(6) . . ?
C4D C7D C8D 114.7(6) . . ?
C9D C8D C7D 112.0(7) . . ?
C1T C9D C8D 112.3(7) . . ?
C2T C1T C6T 120.0 . . ?
C2T C1T C9D 115.9(6) . . ?
C6T C1T C9D 124.1(6) . . ?
C3T C2T C1T 120.0 . . ?
C4T C3T C2T 120.0 . . ?
C5T C4T C3T 120.0 . . ?
C4T C5T C6T 120.0 . . ?
C5T C6T C1T 120.0 . . ?
O10 C1O O10 53.9(14) . . ?
O10 C1O O9 117.7(12) . . ?
O10 C1O O9 119.8(18) . . ?
O10 C1O C2O 124.8(12) . . ?
O10 C1O C2O 108.0(18) . . ?
O9 C1O C2O 115.7(9) . . ?
C3O C2O C7O 114.2(11) . . ?
C3O C2O C1O 113.5(11) . . ?
C7O C2O C1O 117.9(10) . . ?
C2O C3O C4O 119.1(12) . . ?
C5O C4O C3O 115.3(14) . . ?
C4O C5O C6O 116.4(14) . . ?
C5O C6O C7O 113.9(14) . . ?
C2O C7O C6O 111.5(11) . . ?
O12 C1P O11 121.6(8) . . ?
O12 C1P C2P 127.0(8) . . ?
O11 C1P C2P 111.3(8) . . ?
C1P C2P C7P 111.2(8) . . ?
C1P C2P C3P 111.7(8) . . ?
C7P C2P C3P 111.2(9) . . ?
C4P C3P C2P 112.7(9) . . ?
C3P C4P C5P 111.1(11) . . ?
C4P C5P C6P 110.2(10) . . ?
C7P C6P C5P 110.2(10) . . ?
C2P C7P C6P 111.2(9) . . ?
Cl11 C100 Cl10 115.5(7) . . ?
Cl21 C200 Cl20 113.4(6) . . ?
Cl41 C400 Cl40 108.9(8) . . ?
Cl50 C500 Cl51 110.1(7) . . ?
Cl60 C600 Cl61 106.9(9) . . ?
Cl70 C700 Cl71 114.9(10) . . ?
Cl80 C800 Cl81 110.4(7) . . ?
Cl90 C900 Cl91 102.1(12) . . ?

loop_
_geom_bond_atom_site_label_1
_geom_bond_atom_site_label_2
_geom_bond_distance
_geom_bond_site_symmetry_2
_geom_bond_publ_flag
Hg1 P1 2.482(2) . ?
Hg1 I1 2.6904(7) . ?
Hg1 I3 2.8348(6) . ?
Hg1 I4 2.9472(6) . ?
Hg2 P2 2.4956(19) . ?
Hg2 I2 2.6925(6) . ?
Hg2 I4 2.8157(6) . ?
Hg2 I3 2.9855(6) . ?
Hg3 P3 2.491(2) . ?
Hg3 I5 2.7012(7) . ?
Hg3 I8 2.8914(6) . ?
Hg3 I7 2.9112(7) . ?
Hg4 P4 2.512(2) . ?
Hg4 I6 2.6847(7) . ?
Hg4 I8 2.8685(6) . ?
Hg4 I7 2.8936(6) . ?
P1 O1 1.632(5) . ?
P1 C1F 1.776(4) . ?
P1 C1E 1.788(4) . ?
P2 O2 1.619(5) . ?
P2 C1H 1.796(4) . ?
P2 C1G 1.805(4) . ?
P3 O7 1.629(5) . ?
P3 C1L 1.780(4) . ?
P3 C1K 1.791(4) . ?
P4 O8 1.607(5) . ?
P4 C1N 1.798(4) . ?
P4 C1M 1.806(4) . ?
O1 C1A 1.399(8) . ?
O2 C5A 1.407(8) . ?
O3 C1I 1.232(15) . ?
O3 C1B 1.400(10) . ?
O4 C1I 1.218(15) . ?
O5 C5B 1.419(10) . ?
O5 C1J 1.446(13) . ?
O7 C1C 1.386(8) . ?
O8 C5C 1.410(8) . ?
O9 C1O 1.288(13) . ?
O9 C1D 1.421(10) . ?
O10 C1O 1.249(17) . ?
O10 C1O 1.234(12) . ?
O11 C1P 1.373(10) . ?
O11 C5D 1.395(9) . ?
O12 C1P 1.193(10) . ?
C1A C6A 1.385(10) . ?
C1A C2A 1.405(10) . ?
C2A C3A 1.368(9) . ?
C2A C7D 1.519(10) . ?
C3A C4A 1.383(10) . ?
C4A C5A 1.378(10) . ?
C4A C7A 1.522(10) . ?
C5A C6A 1.377(9) . ?
C7A C2B 1.508(10) . ?
C7A C8A 1.515(10) . ?
C8A C9A 1.553(10) . ?
C9A C1Q 1.507(9) . ?
C1Q C2Q 1.3900 . ?
C1Q C6Q 1.3900 . ?
C2Q C3Q 1.3900 . ?
C3Q C4Q 1.3900 . ?
C4Q C5Q 1.3900 . ?
C5Q C6Q 1.3900 . ?
C1E C2E 1.3900 . ?
C1E C6E 1.3900 . ?
C2E C3E 1.3900 . ?
C3E C4E 1.3900 . ?
C4E C5E 1.3900 . ?
C5E C6E 1.3900 . ?
C1F C2F 1.3900 . ?
C1F C6F 1.3900 . ?
C2F C3F 1.3900 . ?
C3F C4F 1.3900 . ?
C4F C5F 1.3900 . ?
C5F C6F 1.3900 . ?
C1G C2G 1.3900 . ?
C1G C6G 1.3900 . ?
C2G C3G 1.3900 . ?
C3G C4G 1.3900 . ?
C4G C5G 1.3900 . ?
C5G C6G 1.3900 . ?
C1H C2H 1.3900 . ?
C1H C6H 1.3900 . ?
C2H C3H 1.3900 . ?
C3H C4H 1.3900 . ?
C4H C5H 1.3900 . ?
C5H C6H 1.3900 . ?
C1B C6B 1.373(11) . ?
C1B C2B 1.407(10) . ?
C2B C3B 1.402(10) . ?
C3B C4B 1.379(11) . ?
C4B C5B 1.375(11) . ?
C4B C7B 1.541(10) . ?
C5B C6B 1.391(11) . ?
C7B C2C 1.520(10) . ?
C7B C8B 1.529(11) . ?
C8B C9B 1.531(10) . ?
C9B C1R 1.533(9) . ?
C1R C2R 1.3900 . ?
C1R C6R 1.3900 . ?
C2R C3R 1.3900 . ?
C3R C4R 1.3900 . ?
C4R C5R 1.3900 . ?
C5R C6R 1.3900 . ?
C1I C2I 1.537(15) . ?
C1I C2I 1.566(16) . ?
C2I C3I 1.529(17) . ?
C2I C7I 1.530(16) . ?
C3I C4I 1.541(17) . ?
C4I C5I 1.513(17) . ?
C5I C6I 1.518(18) . ?
C6I C7I 1.531(17) . ?
C2I C3I 1.526(19) . ?
C2I C7I 1.543(19) . ?
C3I C4I 1.539(19) . ?
C4I C5I 1.513(19) . ?
C5I C6I 1.524(19) . ?
C6I C7I 1.533(19) . ?
O6 C1J 1.125(13) . ?
C1J C2J 1.515(19) . ?
C2J C7J 1.37(2) . ?
C2J C3J 1.66(2) . ?
C3J C4J 1.54(3) . ?
C4J C5J 1.29(3) . ?
C5J C6J 1.54(3) . ?
C6J C7J 1.47(2) . ?
C1C C6C 1.370(10) . ?
C1C C2C 1.414(10) . ?
C2C C3C 1.414(10) . ?
C3C C4C 1.381(10) . ?
C4C C5C 1.426(11) . ?
C4C C7C 1.513(10) . ?
C5C C6C 1.364(10) . ?
C7C C2D 1.528(10) . ?
C7C C8C 1.536(11) . ?
C8C C9C 1.544(10) . ?
C9C C1S 1.522(9) . ?
C1S C2S 1.3900 . ?
C1S C6S 1.3900 . ?
C2S C3S 1.3900 . ?
C3S C4S 1.3900 . ?
C4S C5S 1.3900 . ?
C5S C6S 1.3900 . ?
C1K C2K 1.3900 . ?
C1K C6K 1.3900 . ?
C2K C3K 1.3900 . ?
C3K C4K 1.3900 . ?
C4K C5K 1.3900 . ?
C5K C6K 1.3900 . ?
C1L C2L 1.3900 . ?
C1L C6L 1.3900 . ?
C2L C3L 1.3900 . ?
C3L C4L 1.3900 . ?
C4L C5L 1.3900 . ?
C5L C6L 1.3900 . ?
C1M C2M 1.3900 . ?
C1M C6M 1.3900 . ?
C2M C3M 1.3900 . ?
C3M C4M 1.3900 . ?
C4M C5M 1.3900 . ?
C5M C6M 1.3900 . ?
C1N C2N 1.3900 . ?
C1N C6N 1.3900 . ?
C2N C3N 1.3900 . ?
C3N C4N 1.3900 . ?
C4N C5N 1.3900 . ?
C5N C6N 1.3900 . ?
C1D C6D 1.378(12) . ?
C1D C2D 1.383(11) . ?
C2D C3D 1.380(10) . ?
C3D C4D 1.413(10) . ?
C4D C5D 1.377(11) . ?
C4D C7D 1.523(10) . ?
C5D C6D 1.402(12) . ?
C7D C8D 1.552(11) . ?
C8D C9D 1.551(11) . ?
C9D C1T 1.529(10) . ?
C1T C2T 1.3900 . ?
C1T C6T 1.3900 . ?
C2T C3T 1.3900 . ?
C3T C4T 1.3900 . ?
C4T C5T 1.3900 . ?
C5T C6T 1.3900 . ?
C1O C2O 1.511(15) . ?
C2O C3O 1.422(17) . ?
C2O C7O 1.470(16) . ?
C3O C4O 1.475(18) . ?
C4O C5O 1.40(2) . ?
C5O C6O 1.45(2) . ?
C6O C7O 1.532(18) . ?
C1P C2P 1.468(12) . ?
C2P C7P 1.535(14) . ?
C2P C3P 1.540(14) . ?
C3P C4P 1.494(14) . ?
C4P C5P 1.542(18) . ?
C5P C6P 1.557(18) . ?
C6P C7P 1.545(14) . ?
C100 Cl11 1.724(10) . ?
C100 Cl10 1.732(10) . ?
C200 Cl21 1.713(10) . ?
C200 Cl20 1.719(9) . ?
C400 Cl41 1.711(12) . ?
C400 Cl40 1.778(12) . ?
C500 Cl50 1.733(10) . ?
C500 Cl51 1.735(10) . ?
C600 Cl60 1.740(13) . ?
C600 Cl61 1.743(12) . ?
C700 Cl70 1.701(12) . ?
C700 Cl71 1.712(13) . ?
C800 Cl80 1.703(11) . ?
C800 Cl81 1.725(10) . ?
C900 Cl90 1.713(14) . ?
C900 Cl91 1.763(14) . ?
